data_7213107
loop_
_publ_author_name
'Olsher, Uriel'
'Shoham, Gil'
'Dalley, N. Kent'
'Weining, Jiang'
'Luboch, Elzbieta'
'Yu, Zong-Yuan'
'Knobeloch, John M.'
'Lee, Jong Chan'
'Talanov, Vladimir S.'
'Bartsch, Richard A.'

_publ_section_title
;
 Structural and conformational studies of alcohol, diol and methyl ether
 derivatives of dibenzo-14-crown-4. Implications for ligand and tecton
 design
;
_journal_issue 11
_journal_name_full 'Journal of the Chemical Society, Perkin Transactions 2'
_journal_page_first 2557
_journal_paper_doi 10.1039/a904180j
_journal_year 1999
_chemical_formula_sum 'C20 H24 O5'
_chemical_formula_weight 344.39
_chemical_name_systematic
; 

 ? 

;
_space_group_IT_number 14
_symmetry_cell_setting monoclinic
_symmetry_space_group_name_Hall '-P 2ybc'
_symmetry_space_group_name_H-M 'P 1 21/c 1'
_atom_sites_solution_hydrogens geom
_atom_sites_solution_primary direct
_atom_sites_solution_secondary difmap
_audit_creation_method SHELXL
_cell_angle_alpha 90.00
_cell_angle_beta 101.19(2)
_cell_angle_gamma 90.00
_cell_formula_units_Z 4
_cell_length_a 20.295(6)
_cell_length_b 8.139(3)
_cell_length_c 11.205(5)
_cell_measurement_reflns_used 15
_cell_measurement_temperature 293(2)
_cell_measurement_theta_max 10.2
_cell_measurement_theta_min 6.2
_cell_volume 1815.7(12)
_computing_cell_refinement SAME
_computing_data_collection 'BRUKER SOFTWARE'
_computing_data_reduction SAME
_computing_molecular_graphics SAME
_computing_structure_refinement SAME
_computing_structure_solution 'SHELXTL PC VERS.5.03 (Sheldrick, 1994)'
_diffrn_ambient_temperature 293(2)
_diffrn_measurement_device 'BRUKER P4'
_diffrn_measurement_method 'THETA 2-THETA'
_diffrn_radiation_monochromator graphite
_diffrn_radiation_source 'fine-focus sealed tube'
_diffrn_radiation_type MoK\a
_diffrn_radiation_wavelength 0.71073
_diffrn_reflns_av_R_equivalents 0.0340
_diffrn_reflns_av_sigmaI/netI 0.0933
_diffrn_reflns_limit_h_max 21
_diffrn_reflns_limit_h_min -21
_diffrn_reflns_limit_k_max 0
_diffrn_reflns_limit_k_min -8
_diffrn_reflns_limit_l_max 12
_diffrn_reflns_limit_l_min 0
_diffrn_reflns_number 2526
_diffrn_reflns_theta_max 22.50
_diffrn_reflns_theta_min 2.05
_diffrn_standards_interval_count 97
_diffrn_standards_number 3
_exptl_absorpt_coefficient_mu 0.090
_exptl_crystal_colour COLORLESS
_exptl_crystal_density_diffrn 1.260
_exptl_crystal_description BLOCK
_exptl_crystal_F_000 736
_exptl_crystal_size_max 0.33
_exptl_crystal_size_mid 0.30
_exptl_crystal_size_min 0.25
_refine_diff_density_max 0.164
_refine_diff_density_min -0.175
_refine_diff_density_rms 0.036
_refine_ls_extinction_coef 0.0026(15)
_refine_ls_extinction_expression Fc^*^=kFc[1+0.001xFc^2^\l^3^/sin(2\q)]^-1/4^
_refine_ls_extinction_method SHELXL
_refine_ls_goodness_of_fit_all 1.032
_refine_ls_goodness_of_fit_obs 1.163
_refine_ls_hydrogen_treatment riding
_refine_ls_matrix_type full
_refine_ls_number_parameters 230
_refine_ls_number_reflns 2343
_refine_ls_number_restraints 0
_refine_ls_restrained_S_all 1.056
_refine_ls_restrained_S_obs 1.163
_refine_ls_R_factor_all 0.1595
_refine_ls_R_factor_obs 0.0676
_refine_ls_shift/esd_max 0.002
_refine_ls_shift/esd_mean 0.000
_refine_ls_structure_factor_coef Fsqd
_refine_ls_weighting_details 'w=1/[\s^2^(Fo^2^)+(0.0499P)^2^+0.8891P] where P=(Fo^2^+2Fc^2^)/3'
_refine_ls_weighting_scheme calc
_refine_ls_wR_factor_all 0.1747
_refine_ls_wR_factor_obs 0.1264
_reflns_number_observed 1128
_reflns_number_total 2345
_reflns_observed_criterion >2sigma(I)
_cod_data_source_file 904180jsup1.cif
_cod_data_source_block COMPOUND11
_cod_depositor_comments
;
The following automatic conversions were performed:

'_symmetry_cell_setting' value 'MONOCLINIC' changed to 'monoclinic'
according to /home/saulius/struct/CIF-dictionaries/cif_core.dic
dictionary named 'cif_core.dic' version 2.4.2 from 2011-04-26.

Automatic conversion script
Id: cif_fix_values 1891 2012-01-12 08:04:46Z andrius 

The following automatic conversions were performed:

'_refine_ls_weighting_scheme' value 'calc
w=1/[\s^2^(Fo^2^)+(0.0499P)^2^+0.8891P] where P=(Fo^2^+2Fc^2^)/3' was
changed to 'calc'. New tag '_refine_ls_weighting_details' was
created. The value of the new tag was set to
'w=1/[\s^2^(Fo^2^)+(0.0499P)^2^+0.8891P] where P=(Fo^2^+2Fc^2^)/3'.

Automatic conversion script
Id: cif_fix_values 3143 2015-03-26 13:38:13Z robertas 
;
_cod_original_cell_volume 1815.7(11)
_cod_original_sg_symbol_H-M P2(1)/c
_cod_database_code 7213107

loop_
_symmetry_equiv_pos_as_xyz
'x, y, z'
'-x, y+1/2, -z+1/2'
'-x, -y, -z'
'x, -y-1/2, z-1/2'

loop_
_atom_site_aniso_label
_atom_site_aniso_U_11
_atom_site_aniso_U_22
_atom_site_aniso_U_33
_atom_site_aniso_U_23
_atom_site_aniso_U_13
_atom_site_aniso_U_12
O1 0.102(3) 0.067(3) 0.087(3) 0.017(2) 0.035(3) -0.013(3)
O2 0.206(6) 0.086(4) 0.086(3) -0.010(3) 0.060(4) -0.051(4)
O3 0.080(3) 0.110(3) 0.056(2) -0.011(2) 0.019(2) -0.030(2)
O4 0.103(3) 0.057(2) 0.044(2) -0.002(2) 0.022(2) 0.002(2)
O5 0.087(3) 0.097(3) 0.072(2) 0.007(2) 0.031(2) -0.016(3)
C1 0.128(6) 0.077(5) 0.076(4) 0.012(4) 0.031(4) -0.028(5)
C2 0.113(6) 0.082(5) 0.126(6) 0.000(5) 0.043(5) -0.020(5)
C3 0.209(10) 0.098(7) 0.136(8) -0.005(6) -0.040(7) -0.008(7)
C4 0.082(5) 0.067(4) 0.098(5) -0.024(4) 0.021(4) -0.013(4)
C5 0.110(7) 0.121(7) 0.150(8) -0.053(7) 0.042(6) -0.040(5)
C6 0.084(6) 0.144(9) 0.149(9) -0.057(8) -0.006(6) 0.001(6)
C7 0.114(7) 0.113(7) 0.087(5) -0.018(5) -0.029(5) 0.034(5)
C8 0.101(5) 0.075(5) 0.075(5) 0.000(4) -0.006(4) 0.004(4)
C9 0.081(4) 0.053(4) 0.067(4) -0.007(3) 0.010(4) -0.002(3)
C10 0.078(4) 0.068(4) 0.052(3) 0.000(3) 0.022(3) -0.006(3)
C11 0.069(4) 0.055(4) 0.048(3) -0.002(3) 0.021(3) -0.014(3)
C12 0.088(4) 0.054(3) 0.050(3) -0.009(3) 0.016(3) -0.002(3)
C13 0.097(5) 0.063(4) 0.044(3) -0.004(3) 0.012(4) 0.003(4)
C14 0.111(6) 0.093(5) 0.055(4) 0.001(4) 0.018(4) 0.007(5)
C15 0.112(6) 0.134(7) 0.060(4) 0.004(5) 0.000(4) 0.032(5)
C16 0.149(7) 0.092(6) 0.054(4) 0.000(4) -0.007(5) 0.023(6)
C17 0.136(6) 0.064(4) 0.053(4) 0.010(3) 0.015(4) -0.005(4)
C18 0.105(6) 0.053(4) 0.059(4) -0.003(3) 0.018(4) -0.006(4)
C19 0.101(5) 0.064(4) 0.078(4) -0.016(3) 0.021(3) -0.006(3)
C20 0.079(5) 0.198(9) 0.120(6) -0.008(6) 0.014(5) -0.036(6)

loop_
_atom_site_label
_atom_site_type_symbol
_atom_site_fract_x
_atom_site_fract_y
_atom_site_fract_z
_atom_site_U_iso_or_equiv
_atom_site_thermal_displace_type
_atom_site_occupancy
_atom_site_calc_flag
_atom_site_refinement_flags
O1 O 0.2447(2) 0.6187(5) 0.3047(3) 0.0832(13) Uani 1 d .
O2 O 0.3852(3) 0.4926(6) 0.4800(5) 0.122(2) Uani 1 d .
O3 O 0.3067(2) 0.3114(5) 0.5790(3) 0.0810(12) Uani 1 d .
O4 O 0.1655(2) 0.4966(4) 0.4552(3) 0.0669(11) Uani 1 d .
O5 O 0.1376(2) 0.2067(5) 0.5771(3) 0.0831(12) Uani 1 d .
C1 C 0.2926(4) 0.7174(8) 0.2612(5) 0.092(2) Uani 1 d .
H1A H 0.2932(4) 0.8271(8) 0.2952(5) 0.110 Uiso 1 calc R
H1B H 0.2812(4) 0.7259(8) 0.1733(5) 0.110 Uiso 1 calc R
C2 C 0.3600(4) 0.6384(8) 0.2990(7) 0.104(2) Uani 1 d .
H2A H 0.3568(4) 0.5262(8) 0.2693(7) 0.125 Uiso 1 calc R
H2B H 0.3915(4) 0.6954(8) 0.2587(7) 0.125 Uiso 1 calc R
C3 C 0.3883(5) 0.6346(11) 0.4306(8) 0.158(4) Uani 1 d .
H3A H 0.4350(5) 0.6686(11) 0.4433(8) 0.189 Uiso 1 calc R
H3B H 0.3645(5) 0.7136(11) 0.4712(8) 0.189 Uiso 1 calc R
C4 C 0.4033(3) 0.4713(7) 0.6026(7) 0.082(2) Uani 1 d .
C5 C 0.4603(4) 0.5356(10) 0.6736(9) 0.125(3) Uani 1 d .
H5A H 0.4893(4) 0.5991(10) 0.6379(9) 0.150 Uiso 1 calc R
C6 C 0.4749(4) 0.5072(12) 0.7964(10) 0.130(3) Uani 1 d .
H6A H 0.5141(4) 0.5496(12) 0.8432(10) 0.156 Uiso 1 calc R
C7 C 0.4321(5) 0.4168(10) 0.8503(7) 0.111(3) Uani 1 d .
H7A H 0.4417(5) 0.4002(10) 0.9340(7) 0.134 Uiso 1 calc R
C8 C 0.3743(3) 0.3496(7) 0.7808(6) 0.087(2) Uani 1 d .
H8A H 0.3454(3) 0.2869(7) 0.8173(6) 0.104 Uiso 1 calc R
C9 C 0.3600(3) 0.3769(7) 0.6567(5) 0.068(2) Uani 1 d .
C10 C 0.2475(3) 0.2786(7) 0.6241(4) 0.065(2) Uani 1 d .
H10A H 0.2324(3) 0.3776(7) 0.6588(4) 0.078 Uiso 1 calc R
H10B H 0.2563(3) 0.1954(7) 0.6871(4) 0.078 Uiso 1 calc R
C11 C 0.1944(3) 0.2192(6) 0.5198(4) 0.0562(14) Uani 1 d .
C12 C 0.1831(3) 0.3391(6) 0.4147(4) 0.0637(15) Uani 1 d .
H12A H 0.2237(3) 0.3483(6) 0.3815(4) 0.076 Uiso 1 calc R
H12B H 0.1474(3) 0.2992(6) 0.3509(4) 0.076 Uiso 1 calc R
C13 C 0.1406(4) 0.6077(7) 0.3633(5) 0.068(2) Uani 1 d .
C14 C 0.0753(4) 0.6581(8) 0.3534(5) 0.086(2) Uani 1 d .
H14A H 0.0487(4) 0.6111(8) 0.4030(5) 0.104 Uiso 1 calc R
C15 C 0.0486(4) 0.7781(10) 0.2703(6) 0.105(2) Uani 1 d .
H15A H 0.0045(4) 0.8130(10) 0.2646(6) 0.125 Uiso 1 calc R
C16 C 0.0882(5) 0.8448(9) 0.1964(6) 0.102(2) Uani 1 d .
H16A H 0.0708(5) 0.9258(9) 0.1406(6) 0.122 Uiso 1 calc R
C17 C 0.1527(4) 0.7937(7) 0.2040(5) 0.085(2) Uani 1 d .
H17A H 0.1785(4) 0.8382(7) 0.1519(5) 0.101 Uiso 1 calc R
C18 C 0.1805(4) 0.6758(7) 0.2887(5) 0.072(2) Uani 1 d .
C19 C 0.2149(3) 0.0553(7) 0.4735(5) 0.081(2) Uani 1 d .
H19A H 0.1800(3) 0.0272(7) 0.4055(5) 0.121 Uiso 1 d R
H19B H 0.2200(3) -0.0351(7) 0.5369(5) 0.121 Uiso 1 d R
H19C H 0.2599(3) 0.0625(7) 0.4552(5) 0.121 Uiso 1 d R
C20 C 0.0798(4) 0.1343(11) 0.5114(7) 0.133(3) Uani 1 d G
H20A H 0.0448(23) 0.1175(79) 0.5568(51) 0.199 Uiso 1 calc G
H20B H 0.0618(31) 0.1908(71) 0.4370(33) 0.199 Uiso 1 calc G
H20C H 0.0976(33) 0.0300(41) 0.4931(55) 0.199 Uiso 1 calc G

loop_
_atom_type_symbol
_atom_type_description
_atom_type_scat_dispersion_real
_atom_type_scat_dispersion_imag
_atom_type_scat_source
C C 0.0033 0.0016 'International Tables Vol C Tables 4.2.6.8 and 6.1.1.4'
H H 0.0000 0.0000 'International Tables Vol C Tables 4.2.6.8 and 6.1.1.4'
O O 0.0106 0.0060 'International Tables Vol C Tables 4.2.6.8 and 6.1.1.4'

loop_
_geom_angle_atom_site_label_1
_geom_angle_atom_site_label_2
_geom_angle_atom_site_label_3
_geom_angle
C18 O1 C1 117.6(5)
C3 O2 C4 121.4(6)
C9 O3 C10 118.1(4)
C13 O4 C12 115.3(4)
C20 O5 C11 117.7(5)
O1 C1 C2 108.0(5)
C3 C2 C1 116.7(7)
O2 C3 C2 114.0(7)
O2 C4 C5 124.6(7)
O2 C4 C9 116.0(6)
C5 C4 C9 119.3(7)
C6 C5 C4 120.8(8)
C7 C6 C5 120.2(9)
C6 C7 C8 120.3(8)
C9 C8 C7 119.4(7)
O3 C9 C8 124.5(6)
O3 C9 C4 115.4(6)
C8 C9 C4 120.0(6)
O3 C10 C11 108.2(4)
O5 C11 C10 101.1(4)
O5 C11 C12 112.5(4)
C10 C11 C12 112.0(4)
O5 C11 C19 112.9(4)
C10 C11 C19 110.2(4)
C12 C11 C19 108.1(4)
O4 C12 C11 110.0(4)
C14 C13 C18 120.0(6)
C14 C13 O4 117.5(6)
C18 C13 O4 122.3(6)
C13 C14 C15 120.8(7)
C16 C15 C14 119.0(7)
C17 C16 C15 120.7(7)
C16 C17 C18 120.8(7)
O1 C18 C13 116.1(6)
O1 C18 C17 125.2(6)
C13 C18 C17 118.7(7)

loop_
_geom_bond_atom_site_label_1
_geom_bond_atom_site_label_2
_geom_bond_distance
O1 C18 1.362(6)
O1 C1 1.419(6)
O2 C3 1.289(8)
O2 C4 1.362(7)
O3 C9 1.358(6)
O3 C10 1.416(5)
O4 C13 1.390(6)
O4 C12 1.428(5)
O5 C20 1.389(7)
O5 C11 1.429(5)
C1 C2 1.496(8)
C2 C3 1.475(9)
C4 C5 1.374(8)
C4 C9 1.392(7)
C5 C6 1.369(10)
C6 C7 1.366(10)
C7 C8 1.388(9)
C8 C9 1.382(7)
C10 C11 1.507(6)
C11 C12 1.512(6)
C11 C19 1.519(7)
C13 C14 1.370(7)
C13 C18 1.388(7)
C14 C15 1.385(8)
C15 C16 1.373(9)
C16 C17 1.361(9)
C17 C18 1.390(7)

loop_
_geom_torsion_atom_site_label_1
_geom_torsion_atom_site_label_2
_geom_torsion_atom_site_label_3
_geom_torsion_atom_site_label_4
_geom_torsion
C18 O1 C1 C2 174.7(5)
O1 C1 C2 C3 -66.9(8)
C4 O2 C3 C2 -173.8(6)
C1 C2 C3 O2 104.6(9)
C3 O2 C4 C5 -45.2(11)
C3 O2 C4 C9 135.0(8)
O2 C4 C5 C6 -179.6(7)
C9 C4 C5 C6 0.2(11)
C4 C5 C6 C7 -1.3(13)
C5 C6 C7 C8 1.6(13)
C6 C7 C8 C9 -0.9(11)
C10 O3 C9 C8 30.0(8)
C10 O3 C9 C4 -152.8(5)
C7 C8 C9 O3 176.9(6)
C7 C8 C9 C4 -0.2(9)
O2 C4 C9 O3 3.0(8)
C5 C4 C9 O3 -176.9(6)
O2 C4 C9 C8 -179.6(5)
C5 C4 C9 C8 0.5(9)
C9 O3 C10 C11 175.8(4)
C20 O5 C11 C10 -172.1(6)
C20 O5 C11 C12 68.3(7)
C20 O5 C11 C19 -54.4(7)
O3 C10 C11 O5 -175.0(4)
O3 C10 C11 C12 -55.0(6)
O3 C10 C11 C19 65.4(5)
C13 O4 C12 C11 -167.4(5)
O5 C11 C12 O4 56.2(5)
C10 C11 C12 O4 -56.9(6)
C19 C11 C12 O4 -178.4(4)
C12 O4 C13 C14 115.4(5)
C12 O4 C13 C18 -69.0(6)
C18 C13 C14 C15 -0.7(9)
O4 C13 C14 C15 175.0(5)
C13 C14 C15 C16 0.9(10)
C14 C15 C16 C17 0.3(10)
C15 C16 C17 C18 -1.6(10)
C1 O1 C18 C13 -160.1(5)
C1 O1 C18 C17 20.5(8)
C14 C13 C18 O1 180.0(5)
O4 C13 C18 O1 4.5(7)
C14 C13 C18 C17 -0.5(8)
O4 C13 C18 C17 -176.0(5)
C16 C17 C18 O1 -178.9(6)
C16 C17 C18 C13 1.7(8)
